data_8106863
loop_
_publ_author_name
'Barakat, Assem'
'Ghabbour, Hazem A.'
'Al-Majid, Abdullah Mohammed'
'Said, Mohamed M.'
'El Tamany, El Sayed H.'
'Fun, Hoong-Kun'

_publ_section_title
;
 Crystal structure of
 (Z)-5-(4-chlorobenzylidene)-2-thioxothiazolidin-4-one
 ---dimethylsulfoxide (1:1), C12H12ClNO2S3
;
_journal_issue 1
_journal_name_full 'Zeitschrift f\"ur Kristallographie - New Crystal Structures'
_journal_page_first 319
_journal_page_last 320
_journal_paper_doi 10.1515/ncrs-2015-0167
_journal_volume 231
_journal_year 2016
_chemical_formula_sum 'C12 H12 Cl N O2 S3'
_chemical_formula_weight 333.86
_space_group_crystal_system triclinic
_space_group_IT_number 2
_space_group_name_Hall '-P 1'
_space_group_name_H-M_alt 'P -1'
_atom_sites_solution_hydrogens geom
_atom_sites_solution_primary direct
_atom_sites_solution_secondary difmap
_cell_angle_alpha 91.807(6)
_cell_angle_beta 96.032(6)
_cell_angle_gamma 96.667(6)
_cell_formula_units_Z 2
_cell_length_a 4.4065(7)
_cell_length_b 12.326(2)
_cell_length_c 13.399(2)
_cell_measurement_reflns_used 9937
_cell_measurement_temperature 100(2)
_cell_measurement_theta_max 32.82
_cell_measurement_theta_min 2.21
_cell_volume 718.1(2)
_computing_cell_refinement 'Bruker SAINT'
_computing_data_collection 'Bruker APEX2'
_computing_data_reduction 'Bruker SAINT'
_computing_molecular_graphics 'Bruker SHELXTL'
_computing_publication_material 'Bruker SHELXTL'
_computing_structure_refinement 'SHELXL-2014 (Sheldrick 2014)'
_computing_structure_solution 'SHELXS-97 (Sheldrick 2008)'
_diffrn_ambient_temperature 100(2)
_diffrn_measured_fraction_theta_full 0.998
_diffrn_measured_fraction_theta_max 0.998
_diffrn_measurement_device_type 'Bruker APEX-II D8 venture'
_diffrn_measurement_method '\f and \w scans'
_diffrn_radiation_monochromator graphite
_diffrn_radiation_source 'fine-focus micro tube'
_diffrn_radiation_type MoK\a
_diffrn_radiation_wavelength 0.71073
_diffrn_reflns_av_R_equivalents 0.0000
_diffrn_reflns_av_sigmaI/netI 0.0448
_diffrn_reflns_limit_h_max 5
_diffrn_reflns_limit_h_min -5
_diffrn_reflns_limit_k_max 15
_diffrn_reflns_limit_k_min -15
_diffrn_reflns_limit_l_max 17
_diffrn_reflns_limit_l_min -17
_diffrn_reflns_number 3288
_diffrn_reflns_theta_full 27.48
_diffrn_reflns_theta_max 27.48
_diffrn_reflns_theta_min 2.21
_diffrn_standards_decay_% .
_diffrn_standards_interval_count .
_diffrn_standards_interval_time .
_diffrn_standards_number 0
_exptl_absorpt_coefficient_mu 0.697
_exptl_absorpt_correction_T_max 0.8818
_exptl_absorpt_correction_T_min 0.6458
_exptl_absorpt_correction_type multi-scan
_exptl_absorpt_process_details SADAB_Bruker_2014
_exptl_crystal_colour yellow
_exptl_crystal_density_diffrn 1.544
_exptl_crystal_density_method 'not measured'
_exptl_crystal_description needle
_exptl_crystal_F_000 344
_exptl_crystal_size_max 0.69
_exptl_crystal_size_mid 0.19
_exptl_crystal_size_min 0.19
_refine_diff_density_max 0.812
_refine_diff_density_min -0.644
_refine_diff_density_rms 0.147
_refine_ls_extinction_method none
_refine_ls_goodness_of_fit_ref 1.160
_refine_ls_hydrogen_treatment mixed
_refine_ls_matrix_type full
_refine_ls_number_parameters 182
_refine_ls_number_reflns 3288
_refine_ls_number_restraints 0
_refine_ls_restrained_S_all 1.160
_refine_ls_R_factor_all 0.0751
_refine_ls_R_factor_gt 0.0668
_refine_ls_shift/su_max 0.000
_refine_ls_shift/su_mean 0.000
_refine_ls_structure_factor_coef Fsqd
_refine_ls_weighting_details 'calc w=1/[\s^2^(Fo^2^)+(0.0301P)^2^+4.4276P] where P=(Fo^2^+2Fc^2^)/3'
_refine_ls_weighting_scheme calc
_refine_ls_wR_factor_gt 0.1605
_refine_ls_wR_factor_ref 0.1644
_reflns_number_gt 2867
_reflns_number_total 3288
_reflns_threshold_expression >2sigma(I)
_cod_data_source_file suppl_ncrs-2015-0167_suppl.cif
_cod_data_source_block t
_cod_original_cell_volume 718.2(2)
_cod_database_code 8106863

loop_
_symmetry_equiv_pos_as_xyz
'x, y, z'
'-x, -y, -z'

loop_
_atom_site_label
_atom_site_type_symbol
_atom_site_fract_x
_atom_site_fract_y
_atom_site_fract_z
_atom_site_U_iso_or_equiv
_atom_site_adp_type
_atom_site_occupancy
_atom_site_symmetry_multiplicity
_atom_site_calc_flag
_atom_site_refinement_flags
_atom_site_disorder_assembly
_atom_site_disorder_group
Cl1 Cl 0.9984(3) 0.04988(10) 0.88059(8) 0.0203(3) Uani 1 1 d . . .
S1 S 0.6844(3) 0.54615(9) 0.29865(9) 0.0186(3) Uani 1 1 d . . .
S2 S 0.6614(3) 0.38124(9) 0.45512(8) 0.0115(3) Uani 1 1 d . . .
O1 O 0.0026(8) 0.1959(3) 0.3025(3) 0.0193(8) Uani 1 1 d . . .
N1 N 0.3073(9) 0.3584(3) 0.2890(3) 0.0120(8) Uani 1 1 d . . .
C1 C 0.5345(11) 0.4295(4) 0.3379(3) 0.0120(9) Uani 1 1 d . . .
C2 C 0.2088(11) 0.2641(4) 0.3373(3) 0.0121(9) Uani 1 1 d . . .
C3 C 0.4010(10) 0.2622(3) 0.4359(3) 0.0099(8) Uani 1 1 d . . .
C4 C 0.3582(11) 0.1752(4) 0.4936(3) 0.0115(9) Uani 1 1 d . . .
H4A H 0.1952 0.1212 0.4677 0.014 Uiso 1 1 calc R . .
C5 C 0.5194(11) 0.1504(4) 0.5887(3) 0.0121(9) Uani 1 1 d . . .
C6 C 0.4322(11) 0.0487(4) 0.6283(3) 0.0151(9) Uani 1 1 d . . .
H6A H 0.2706 0.0002 0.5928 0.018 Uiso 1 1 calc R . .
C7 C 0.5760(12) 0.0175(4) 0.7176(3) 0.0166(10) Uani 1 1 d . . .
H7A H 0.5143 -0.0515 0.7435 0.020 Uiso 1 1 calc R . .
C8 C 0.8111(12) 0.0885(4) 0.7686(3) 0.0148(9) Uani 1 1 d . . .
C9 C 0.9034(12) 0.1899(4) 0.7325(3) 0.0148(9) Uani 1 1 d . . .
H9A H 1.0655 0.2377 0.7685 0.018 Uiso 1 1 calc R . .
C10 C 0.7557(11) 0.2207(4) 0.6427(3) 0.0148(9) Uani 1 1 d . . .
H10A H 0.8163 0.2903 0.6179 0.018 Uiso 1 1 calc R . .
S3 S -0.2935(3) 0.35019(9) 0.07676(8) 0.0097(2) Uani 1 1 d . . .
O2 O 0.0564(8) 0.3619(3) 0.0906(2) 0.0150(7) Uani 1 1 d . . .
C11 C -0.4121(12) 0.2065(4) 0.0754(4) 0.0171(10) Uani 1 1 d . . .
H11A H -0.3365 0.1776 0.1394 0.026 Uiso 1 1 calc R . .
H11B H -0.3279 0.1700 0.0203 0.026 Uiso 1 1 calc R . .
H11C H -0.6371 0.1931 0.0657 0.026 Uiso 1 1 calc R . .
C12 C -0.3925(11) 0.3714(4) -0.0535(3) 0.0159(10) Uani 1 1 d . . .
H12A H -0.3124 0.4458 -0.0687 0.024 Uiso 1 1 calc R . .
H12B H -0.6167 0.3612 -0.0688 0.024 Uiso 1 1 calc R . .
H12C H -0.3028 0.3187 -0.0944 0.024 Uiso 1 1 calc R . .
H1N1 H 0.224(14) 0.368(5) 0.233(4) 0.016(14) Uiso 1 1 d . . .

loop_
_atom_site_aniso_label
_atom_site_aniso_U_11
_atom_site_aniso_U_22
_atom_site_aniso_U_33
_atom_site_aniso_U_23
_atom_site_aniso_U_13
_atom_site_aniso_U_12
Cl1 0.0298(7) 0.0208(6) 0.0105(5) 0.0052(4) -0.0011(5) 0.0058(5)
S1 0.0269(7) 0.0130(5) 0.0133(5) 0.0041(4) -0.0021(5) -0.0058(5)
S2 0.0157(6) 0.0088(5) 0.0085(5) 0.0000(4) -0.0017(4) -0.0010(4)
O1 0.0198(19) 0.0175(17) 0.0176(17) 0.0024(13) -0.0036(14) -0.0054(14)
N1 0.0129(19) 0.0157(19) 0.0070(17) 0.0031(14) -0.0012(15) 0.0023(16)
C1 0.011(2) 0.013(2) 0.012(2) -0.0008(16) 0.0021(17) 0.0005(17)
C2 0.013(2) 0.014(2) 0.010(2) 0.0014(16) 0.0062(17) 0.0024(17)
C3 0.012(2) 0.0090(19) 0.0087(19) -0.0008(15) 0.0011(16) 0.0002(16)
C4 0.012(2) 0.011(2) 0.011(2) -0.0007(16) 0.0025(17) -0.0011(17)
C5 0.013(2) 0.014(2) 0.0105(19) 0.0003(16) 0.0017(17) 0.0028(17)
C6 0.017(2) 0.013(2) 0.015(2) 0.0000(17) 0.0026(18) 0.0000(18)
C7 0.022(3) 0.014(2) 0.014(2) 0.0031(17) 0.0043(19) 0.0008(19)
C8 0.022(2) 0.017(2) 0.0071(19) 0.0026(16) 0.0046(18) 0.0086(19)
C9 0.017(2) 0.012(2) 0.014(2) 0.0009(17) -0.0010(19) -0.0022(18)
C10 0.019(2) 0.012(2) 0.013(2) 0.0042(16) 0.0031(18) -0.0024(18)
S3 0.0072(5) 0.0137(5) 0.0084(5) -0.0002(4) 0.0013(4) 0.0018(4)
O2 0.0085(15) 0.0227(17) 0.0131(15) 0.0021(13) 0.0005(13) -0.0007(14)
C11 0.018(2) 0.014(2) 0.020(2) 0.0023(18) 0.0011(19) 0.0026(18)
C12 0.013(2) 0.024(2) 0.010(2) 0.0036(18) -0.0034(18) 0.0021(19)

loop_
_atom_type_symbol
_atom_type_description
_atom_type_scat_dispersion_real
_atom_type_scat_dispersion_imag
_atom_type_scat_source
C C 0.0033 0.0016 'International Tables Vol C Tables 4.2.6.8 and 6.1.1.4'
H H 0.0000 0.0000 'International Tables Vol C Tables 4.2.6.8 and 6.1.1.4'
N N 0.0061 0.0033 'International Tables Vol C Tables 4.2.6.8 and 6.1.1.4'
O O 0.0106 0.0060 'International Tables Vol C Tables 4.2.6.8 and 6.1.1.4'
S S 0.1246 0.1234 'International Tables Vol C Tables 4.2.6.8 and 6.1.1.4'
Cl Cl 0.1484 0.1585 'International Tables Vol C Tables 4.2.6.8 and 6.1.1.4'

loop_
_geom_angle_atom_site_label_1
_geom_angle_atom_site_label_2
_geom_angle_atom_site_label_3
_geom_angle
_geom_angle_site_symmetry_1
_geom_angle_site_symmetry_3
C3 S2 C1 92.1(2) . .
C1 N1 C2 117.9(4) . .
C1 N1 H1N1 124(4) . .
C2 N1 H1N1 118(4) . .
N1 C1 S1 127.3(4) . .
N1 C1 S2 110.9(3) . .
S1 C1 S2 121.9(3) . .
O1 C2 N1 124.1(4) . .
O1 C2 C3 126.9(4) . .
N1 C2 C3 109.0(4) . .
C4 C3 C2 119.6(4) . .
C4 C3 S2 130.4(3) . .
C2 C3 S2 110.0(3) . .
C3 C4 C5 130.8(4) . .
C3 C4 H4A 114.6 . .
C5 C4 H4A 114.6 . .
C10 C5 C6 118.1(4) . .
C10 C5 C4 124.3(4) . .
C6 C5 C4 117.6(4) . .
C7 C6 C5 121.6(4) . .
C7 C6 H6A 119.2 . .
C5 C6 H6A 119.2 . .
C6 C7 C8 118.8(4) . .
C6 C7 H7A 120.6 . .
C8 C7 H7A 120.6 . .
C7 C8 C9 121.5(4) . .
C7 C8 Cl1 119.4(4) . .
C9 C8 Cl1 119.0(4) . .
C8 C9 C10 119.2(4) . .
C8 C9 H9A 120.4 . .
C10 C9 H9A 120.4 . .
C9 C10 C5 120.8(4) . .
C9 C10 H10A 119.6 . .
C5 C10 H10A 119.6 . .
O2 S3 C11 105.2(2) . .
O2 S3 C12 104.9(2) . .
C11 S3 C12 98.4(2) . .
S3 C11 H11A 109.5 . .
S3 C11 H11B 109.5 . .
H11A C11 H11B 109.5 . .
S3 C11 H11C 109.5 . .
H11A C11 H11C 109.5 . .
H11B C11 H11C 109.5 . .
S3 C12 H12A 109.5 . .
S3 C12 H12B 109.5 . .
H12A C12 H12B 109.5 . .
S3 C12 H12C 109.5 . .
H12A C12 H12C 109.5 . .
H12B C12 H12C 109.5 . .

loop_
_geom_bond_atom_site_label_1
_geom_bond_atom_site_label_2
_geom_bond_distance
_geom_bond_site_symmetry_2
Cl1 C8 1.742(5) .
S1 C1 1.637(5) .
S2 C3 1.749(4) .
S2 C1 1.757(5) .
O1 C2 1.208(6) .
N1 C1 1.350(6) .
N1 C2 1.396(6) .
N1 H1N1 0.82(6) .
C2 C3 1.494(6) .
C3 C4 1.349(6) .
C4 C5 1.451(6) .
C4 H4A 0.9500 .
C5 C10 1.397(6) .
C5 C6 1.405(6) .
C6 C7 1.382(7) .
C6 H6A 0.9500 .
C7 C8 1.382(7) .
C7 H7A 0.9500 .
C8 C9 1.387(6) .
C9 C10 1.391(6) .
C9 H9A 0.9500 .
C10 H10A 0.9500 .
S3 O2 1.523(3) .
S3 C11 1.787(5) .
S3 C12 1.789(5) .
C11 H11A 0.9800 .
C11 H11B 0.9800 .
C11 H11C 0.9800 .
C12 H12A 0.9800 .
C12 H12B 0.9800 .
C12 H12C 0.9800 .

loop_
_geom_torsion_atom_site_label_1
_geom_torsion_atom_site_label_2
_geom_torsion_atom_site_label_3
_geom_torsion_atom_site_label_4
_geom_torsion
_geom_torsion_site_symmetry_1
_geom_torsion_site_symmetry_2
_geom_torsion_site_symmetry_3
_geom_torsion_site_symmetry_4
C2 N1 C1 S1 -178.6(4) . . . .
C2 N1 C1 S2 1.4(5) . . . .
C3 S2 C1 N1 0.3(4) . . . .
C3 S2 C1 S1 -179.6(3) . . . .
C1 N1 C2 O1 178.0(4) . . . .
C1 N1 C2 C3 -2.7(6) . . . .
O1 C2 C3 C4 2.8(7) . . . .
N1 C2 C3 C4 -176.4(4) . . . .
O1 C2 C3 S2 -178.0(4) . . . .
N1 C2 C3 S2 2.7(5) . . . .
C1 S2 C3 C4 177.3(5) . . . .
C1 S2 C3 C2 -1.8(3) . . . .
C2 C3 C4 C5 176.8(5) . . . .
S2 C3 C4 C5 -2.1(8) . . . .
C3 C4 C5 C10 3.4(8) . . . .
C3 C4 C5 C6 -176.3(5) . . . .
C10 C5 C6 C7 -0.6(7) . . . .
C4 C5 C6 C7 179.1(4) . . . .
C5 C6 C7 C8 -0.1(7) . . . .
C6 C7 C8 C9 0.4(7) . . . .
C6 C7 C8 Cl1 -179.2(4) . . . .
C7 C8 C9 C10 0.0(7) . . . .
Cl1 C8 C9 C10 179.6(4) . . . .
C8 C9 C10 C5 -0.7(7) . . . .
C6 C5 C10 C9 1.0(7) . . . .
C4 C5 C10 C9 -178.7(5) . . . .
